data_4324521
loop_
_publ_author_name
'Antonio Otero'
'Juan Fern\'andez-Baeza'
'Juan Tejeda'
'Agust\'in Lara-S\'anchez'
'Sonia Franco'
'Jaime Mart\'inez-Ferrer'
'Mar\'ia P. Carri\'on'
'I. L\'opez-Solera'
'Ana M. Rodr\'iguez'
'Luis F. S\'anchez-Barba'

_publ_section_title
;
 Direct Synthesis of NNN-Donor Enantiopure Scorpionate Ligands by an
 Efficient Diastereoselective Nucleophilic Addition to Imines
;
_journal_name_full 'Inorganic Chemistry'
_journal_page_first 1826
_journal_page_last 1839
_journal_paper_doi 10.1021/ic102242x
_journal_volume 50
_journal_year 2011
_chemical_absolute_configuration rm
_chemical_formula_sum 'C31 H42 Cl F Li N5 O'
_chemical_formula_weight 562.09
_chemical_name_systematic
;
 ?
;
_space_group_IT_number 78
_symmetry_cell_setting tetragonal
_symmetry_space_group_name_Hall 'P 4cw'
_symmetry_space_group_name_H-M 'P 43'
_atom_sites_solution_hydrogens geom
_atom_sites_solution_primary direct
_atom_sites_solution_secondary difmap
_audit_creation_method SHELXL-97
_cell_angle_alpha 90.00
_cell_angle_beta 90.00
_cell_angle_gamma 90.00
_cell_formula_units_Z 4
_cell_length_a 14.3360(12)
_cell_length_b 14.3360(12)
_cell_length_c 15.199(3)
_cell_measurement_reflns_used 392
_cell_measurement_temperature 180(2)
_cell_measurement_theta_max 17.253
_cell_measurement_theta_min 2.162
_cell_volume 3123.7(7)
_computing_cell_refinement 'Bruker SAINT'
_computing_data_collection 'Bruker APEX'
_computing_data_reduction 'Bruker SHELXTL'
_computing_molecular_graphics 'Bruker SHELXTL'
_computing_publication_material 'Bruker SHELXTL'
_computing_structure_refinement 'SHELXL-97 (Sheldrick, 1997)'
_computing_structure_solution 'SHELXS-97 (Sheldrick, 1990)'
_diffrn_ambient_temperature 180(2)
_diffrn_measured_fraction_theta_full 1.000
_diffrn_measured_fraction_theta_max 1.000
_diffrn_measurement_device_type 'CCD area detector'
_diffrn_measurement_method 'omega and phi scans'
_diffrn_radiation_monochromator graphite
_diffrn_radiation_source 'fine-focus sealed tube'
_diffrn_radiation_type MoK\a
_diffrn_radiation_wavelength 0.71073
_diffrn_reflns_av_R_equivalents 0.0961
_diffrn_reflns_av_sigmaI/netI 0.1272
_diffrn_reflns_limit_h_max 17
_diffrn_reflns_limit_h_min -17
_diffrn_reflns_limit_k_max 17
_diffrn_reflns_limit_k_min -17
_diffrn_reflns_limit_l_max 17
_diffrn_reflns_limit_l_min -18
_diffrn_reflns_number 23769
_diffrn_reflns_theta_full 25.00
_diffrn_reflns_theta_max 25.00
_diffrn_reflns_theta_min 1.42
_exptl_absorpt_coefficient_mu 0.159
_exptl_absorpt_correction_T_max 0.9842
_exptl_absorpt_correction_T_min 0.9582
_exptl_absorpt_correction_type multi-scan
_exptl_absorpt_process_details SADABS
_exptl_crystal_colour colorless
_exptl_crystal_density_diffrn 1.195
_exptl_crystal_description prism
_exptl_crystal_F_000 1200
_exptl_crystal_size_max 0.27
_exptl_crystal_size_mid 0.13
_exptl_crystal_size_min 0.10
_refine_diff_density_max 0.318
_refine_diff_density_min -0.246
_refine_diff_density_rms 0.064
_refine_ls_abs_structure_details 'Flack H D (1983), Acta Cryst. A39, 876-881'
_refine_ls_abs_structure_Flack -0.20(12)
_refine_ls_extinction_coef 0.0052(14)
_refine_ls_extinction_expression Fc^*^=kFc[1+0.001xFc^2^\l^3^/sin(2\q)]^-1/4^
_refine_ls_extinction_method SHELXL
_refine_ls_goodness_of_fit_ref 0.949
_refine_ls_hydrogen_treatment constr
_refine_ls_matrix_type full
_refine_ls_number_parameters 368
_refine_ls_number_reflns 5474
_refine_ls_number_restraints 1
_refine_ls_restrained_S_all 0.949
_refine_ls_R_factor_all 0.1281
_refine_ls_R_factor_gt 0.0626
_refine_ls_shift/su_max 0.081
_refine_ls_shift/su_mean 0.002
_refine_ls_structure_factor_coef Fsqd
_refine_ls_weighting_details 'calc w=1/[\s^2^(Fo^2^)+(0.1036P)^2^+0.0000P] where P=(Fo^2^+2Fc^2^)/3'
_refine_ls_weighting_scheme calc
_refine_ls_wR_factor_gt 0.1486
_refine_ls_wR_factor_ref 0.1994
_reflns_number_gt 3119
_reflns_number_total 5474
_reflns_threshold_expression >2sigma(I)
_cod_data_source_file ic102242x_si_002_4.cif
_cod_data_source_block 14
_cod_original_cell_volume 3123.8(7)
_cod_database_code 4324521

loop_
_symmetry_equiv_pos_as_xyz
'x, y, z'
'-x, -y, z+1/2'
'-y, x, z+3/4'
'y, -x, z+1/4'

loop_
_atom_site_label
_atom_site_type_symbol
_atom_site_fract_x
_atom_site_fract_y
_atom_site_fract_z
_atom_site_U_iso_or_equiv
_atom_site_adp_type
_atom_site_occupancy
_atom_site_symmetry_multiplicity
_atom_site_calc_flag
_atom_site_refinement_flags
C1 C 0.2416(4) 0.9190(4) 0.8333(4) 0.0440(15) Uani 1 1 d .
C2 C 0.1746(4) 0.9141(4) 0.8976(4) 0.0468(16) Uani 1 1 d .
H2 H 0.1161 0.8832 0.8931 0.056 Uiso 1 1 calc R
C3 C 0.2074(4) 0.9622(4) 0.9701(4) 0.0418(14) Uani 1 1 d .
C4 C 0.2458(4) 0.8785(4) 0.7435(5) 0.0534(17) Uani 1 1 d .
H4A H 0.2384 0.9283 0.6999 0.080 Uiso 1 1 calc R
H4B H 0.1955 0.8329 0.7364 0.080 Uiso 1 1 calc R
H4C H 0.3061 0.8477 0.7350 0.080 Uiso 1 1 calc R
C5 C 0.1614(5) 0.9802(5) 1.0576(4) 0.0608(19) Uani 1 1 d .
H5A H 0.2088 0.9800 1.1041 0.091 Uiso 1 1 calc R
H5B H 0.1153 0.9312 1.0694 0.091 Uiso 1 1 calc R
H5C H 0.1302 1.0410 1.0563 0.091 Uiso 1 1 calc R
C6 C 0.3923(4) 1.1522(4) 0.7502(4) 0.0367(13) Uani 1 1 d .
C7 C 0.4064(4) 1.2411(4) 0.7768(4) 0.0402(14) Uani 1 1 d .
H7 H 0.4037 1.2954 0.7410 0.048 Uiso 1 1 calc R
C8 C 0.4257(4) 1.2380(4) 0.8665(4) 0.0405(14) Uani 1 1 d .
C9 C 0.3639(4) 1.1136(4) 0.6634(4) 0.0460(15) Uani 1 1 d .
H9A H 0.4102 1.0678 0.6438 0.069 Uiso 1 1 calc R
H9B H 0.3598 1.1643 0.6203 0.069 Uiso 1 1 calc R
H9C H 0.3029 1.0833 0.6690 0.069 Uiso 1 1 calc R
C10 C 0.4462(4) 1.3159(4) 0.9299(5) 0.0537(17) Uani 1 1 d .
H10A H 0.3887 1.3507 0.9419 0.081 Uiso 1 1 calc R
H10B H 0.4927 1.3579 0.9041 0.081 Uiso 1 1 calc R
H10C H 0.4705 1.2899 0.9849 0.081 Uiso 1 1 calc R
C11 C 0.3993(3) 0.9978(3) 0.8309(4) 0.0325(12) Uani 1 1 d .
H11 H 0.4022 0.9705 0.7705 0.039 Uiso 1 1 calc R
C12 C 0.4832(3) 0.9604(3) 0.8834(4) 0.0303(12) Uani 1 1 d .
H12 H 0.4894 0.9981 0.9384 0.036 Uiso 1 1 calc R
C13 C 0.4724(3) 0.8598(3) 0.9086(3) 0.0284(12) Uani 1 1 d .
C14 C 0.4708(3) 0.8324(4) 0.9919(4) 0.0368(13) Uani 1 1 d .
H14 H 0.4727 0.8775 1.0377 0.044 Uiso 1 1 calc R
C15 C 0.4659(4) 0.7305(4) 1.0143(4) 0.0429(15) Uani 1 1 d .
H15A H 0.4103 0.7184 1.0512 0.051 Uiso 1 1 calc R
H15B H 0.5220 0.7123 1.0483 0.051 Uiso 1 1 calc R
C16 C 0.4603(4) 0.6723(4) 0.9300(4) 0.0415(15) Uani 1 1 d .
H16 H 0.4534 0.6035 0.9388 0.050 Uiso 1 1 calc R
C17 C 0.3861(4) 0.7184(3) 0.8694(4) 0.0384(14) Uani 1 1 d .
H17A H 0.3348 0.7498 0.9012 0.046 Uiso 1 1 calc R
H17B H 0.3621 0.6770 0.8224 0.046 Uiso 1 1 calc R
C18 C 0.4663(3) 0.7851(3) 0.8392(4) 0.0356(13) Uani 1 1 d .
H18 H 0.4644 0.8067 0.7767 0.043 Uiso 1 1 calc R
C19 C 0.5348(4) 0.7025(4) 0.8607(4) 0.0385(14) Uani 1 1 d .
C20 C 0.5411(5) 0.6346(4) 0.7846(4) 0.0592(18) Uani 1 1 d .
H20A H 0.5719 0.6650 0.7346 0.089 Uiso 1 1 calc R
H20B H 0.4782 0.6151 0.7673 0.089 Uiso 1 1 calc R
H20C H 0.5773 0.5799 0.8026 0.089 Uiso 1 1 calc R
C21 C 0.6322(4) 0.7271(4) 0.8910(4) 0.0499(17) Uani 1 1 d .
H21A H 0.6635 0.6709 0.9127 0.075 Uiso 1 1 calc R
H21B H 0.6286 0.7734 0.9384 0.075 Uiso 1 1 calc R
H21C H 0.6676 0.7531 0.8416 0.075 Uiso 1 1 calc R
C22 C 0.6552(3) 0.9770(3) 0.8628(4) 0.0338(13) Uani 1 1 d .
C23 C 0.6755(4) 0.9996(4) 0.9502(4) 0.0397(14) Uani 1 1 d .
H23 H 0.6265 1.0128 0.9904 0.048 Uiso 1 1 calc R
C24 C 0.7666(4) 1.0027(4) 0.9776(4) 0.0426(14) Uani 1 1 d .
H24 H 0.7811 1.0180 1.0368 0.051 Uiso 1 1 calc R
C25 C 0.8366(4) 0.9835(4) 0.9189(4) 0.0439(15) Uani 1 1 d .
C26 C 0.8194(4) 0.9607(4) 0.8338(4) 0.0406(14) Uani 1 1 d .
H26 H 0.8693 0.9476 0.7945 0.049 Uiso 1 1 calc R
C27 C 0.7279(4) 0.9571(4) 0.8056(4) 0.0375(14) Uani 1 1 d .
H27 H 0.7146 0.9408 0.7463 0.045 Uiso 1 1 calc R
C28 C 0.2512(5) 1.2429(5) 1.1180(5) 0.0672(19) Uani 1 1 d .
H28A H 0.3055 1.2422 1.1583 0.081 Uiso 1 1 calc R
H28B H 0.1966 1.2164 1.1491 0.081 Uiso 1 1 calc R
C29 C 0.2313(6) 1.3389(5) 1.0874(6) 0.083(2) Uani 1 1 d .
H29A H 0.2888 1.3771 1.0877 0.100 Uiso 1 1 calc R
H29B H 0.1843 1.3692 1.1257 0.100 Uiso 1 1 calc R
C30 C 0.1944(5) 1.3281(5) 0.9952(6) 0.078(3) Uani 1 1 d .
H30A H 0.2311 1.3660 0.9531 0.094 Uiso 1 1 calc R
H30B H 0.1281 1.3470 0.9917 0.094 Uiso 1 1 calc R
C31 C 0.2055(5) 1.2251(5) 0.9765(5) 0.072(2) Uani 1 1 d .
H31A H 0.1450 1.1925 0.9825 0.087 Uiso 1 1 calc R
H31B H 0.2295 1.2151 0.9162 0.087 Uiso 1 1 calc R
Li1 Li 0.3695(6) 1.1030(6) 1.0151(6) 0.040(2) Uani 1 1 d .
N1 N 0.2914(3) 0.9985(3) 0.9537(3) 0.0368(11) Uani 1 1 d .
N2 N 0.3115(3) 0.9707(3) 0.8697(3) 0.0331(10) Uani 1 1 d .
N3 N 0.4234(3) 1.1506(3) 0.8957(3) 0.0361(11) Uani 1 1 d .
N4 N 0.4034(3) 1.0988(3) 0.8225(3) 0.0337(11) Uani 1 1 d .
N5 N 0.5653(3) 0.9771(3) 0.8289(3) 0.0344(11) Uani 1 1 d .
H5 H 0.5576 0.9875 0.7723 0.041 Uiso 1 1 calc R
F1 F 0.9281(2) 0.9859(2) 0.9486(3) 0.0614(11) Uani 1 1 d .
Cl1 Cl 0.47554(11) 1.08525(11) 1.12339(10) 0.0513(4) Uani 1 1 d .
O1 O 0.2707(3) 1.1918(3) 1.0403(3) 0.0512(11) Uani 1 1 d .

loop_
_atom_site_aniso_label
_atom_site_aniso_U_11
_atom_site_aniso_U_22
_atom_site_aniso_U_33
_atom_site_aniso_U_23
_atom_site_aniso_U_13
_atom_site_aniso_U_12
C1 0.037(3) 0.040(3) 0.055(4) 0.000(3) -0.011(3) 0.000(3)
C2 0.029(3) 0.052(4) 0.060(4) 0.003(3) 0.001(3) -0.005(3)
C3 0.038(3) 0.043(3) 0.045(4) -0.001(3) 0.005(3) 0.000(3)
C4 0.046(4) 0.056(4) 0.058(4) -0.010(3) -0.011(3) -0.011(3)
C5 0.055(4) 0.070(5) 0.058(4) 0.004(4) 0.015(3) 0.004(3)
C6 0.035(3) 0.039(3) 0.036(3) 0.003(3) 0.003(3) 0.006(2)
C7 0.036(3) 0.035(3) 0.050(4) 0.011(3) 0.004(3) 0.005(2)
C8 0.034(3) 0.037(3) 0.050(4) 0.001(3) -0.003(3) -0.005(2)
C9 0.048(4) 0.056(4) 0.034(3) 0.009(3) -0.003(3) 0.002(3)
C10 0.050(4) 0.040(4) 0.071(5) -0.013(3) -0.003(3) -0.002(3)
C11 0.037(3) 0.028(3) 0.033(3) -0.003(2) 0.003(3) -0.004(2)
C12 0.024(3) 0.033(3) 0.033(3) -0.004(3) 0.000(2) 0.000(2)
C13 0.024(3) 0.033(3) 0.028(3) -0.002(2) 0.004(2) 0.000(2)
C14 0.037(3) 0.038(3) 0.036(4) -0.007(3) 0.001(3) 0.005(2)
C15 0.043(3) 0.038(3) 0.047(4) 0.005(3) 0.004(3) -0.005(3)
C16 0.042(3) 0.031(3) 0.051(4) 0.001(3) 0.005(3) 0.002(3)
C17 0.039(3) 0.035(3) 0.042(3) -0.006(3) -0.003(3) -0.007(2)
C18 0.034(3) 0.037(3) 0.035(3) 0.002(3) -0.003(3) -0.004(2)
C19 0.036(3) 0.037(3) 0.042(4) 0.005(3) 0.006(3) 0.004(2)
C20 0.067(4) 0.049(4) 0.061(5) -0.008(3) 0.020(4) 0.003(3)
C21 0.043(4) 0.044(4) 0.063(5) 0.005(3) 0.006(3) 0.008(3)
C22 0.034(3) 0.030(3) 0.038(3) 0.005(3) 0.000(3) -0.003(2)
C23 0.040(3) 0.042(3) 0.037(3) 0.006(3) -0.001(3) 0.003(3)
C24 0.037(3) 0.053(4) 0.037(3) 0.006(3) -0.005(3) -0.007(3)
C25 0.030(3) 0.047(4) 0.055(4) 0.015(3) -0.010(3) -0.001(3)
C26 0.032(3) 0.043(3) 0.046(4) 0.004(3) 0.002(3) 0.000(2)
C27 0.033(3) 0.038(3) 0.042(3) 0.001(3) 0.007(3) -0.006(2)
C28 0.080(5) 0.061(4) 0.060(5) -0.025(4) 0.010(4) 0.007(4)
C29 0.078(5) 0.057(5) 0.115(8) -0.021(5) 0.029(5) 0.005(4)
C30 0.049(4) 0.069(5) 0.118(7) 0.034(5) 0.024(5) 0.016(4)
C31 0.049(4) 0.092(6) 0.075(5) -0.008(4) -0.015(4) 0.031(4)
Li1 0.034(5) 0.047(6) 0.039(6) -0.005(5) 0.007(4) 0.006(4)
N1 0.033(3) 0.043(3) 0.034(3) 0.002(2) 0.004(2) 0.003(2)
N2 0.027(2) 0.036(2) 0.037(3) 0.001(2) -0.002(2) 0.0045(19)
N3 0.042(3) 0.034(3) 0.033(3) -0.005(2) -0.005(2) -0.001(2)
N4 0.032(2) 0.037(3) 0.032(3) 0.002(2) -0.004(2) 0.005(2)
N5 0.032(3) 0.044(3) 0.027(2) 0.009(2) 0.004(2) 0.001(2)
F1 0.0332(18) 0.069(2) 0.082(3) 0.010(2) -0.0144(19) -0.0022(16)
Cl1 0.0543(10) 0.0661(11) 0.0335(8) 0.0013(8) -0.0075(7) 0.0108(8)
O1 0.047(2) 0.056(3) 0.051(3) -0.013(2) -0.006(2) 0.014(2)

loop_
_atom_type_symbol
_atom_type_description
_atom_type_scat_dispersion_real
_atom_type_scat_dispersion_imag
_atom_type_scat_source
C C 0.0033 0.0016 'International Tables Vol C Tables 4.2.6.8 and 6.1.1.4'
H H 0.0000 0.0000 'International Tables Vol C Tables 4.2.6.8 and 6.1.1.4'
N N 0.0061 0.0033 'International Tables Vol C Tables 4.2.6.8 and 6.1.1.4'
F F 0.0171 0.0103 'International Tables Vol C Tables 4.2.6.8 and 6.1.1.4'
Cl Cl 0.1484 0.1585 'International Tables Vol C Tables 4.2.6.8 and 6.1.1.4'
O O 0.0106 0.0060 'International Tables Vol C Tables 4.2.6.8 and 6.1.1.4'
Li Li -0.0003 0.0001 'International Tables Vol C Tables 4.2.6.8 and 6.1.1.4'

loop_
_geom_angle_atom_site_label_1
_geom_angle_atom_site_label_2
_geom_angle_atom_site_label_3
_geom_angle
N2 C1 C2 104.7(5)
N2 C1 C4 123.8(5)
C2 C1 C4 131.5(5)
C1 C2 C3 107.7(5)
N1 C3 C2 110.7(5)
N1 C3 C5 119.5(5)
C2 C3 C5 129.8(5)
N4 C6 C7 105.9(5)
N4 C6 C9 122.9(5)
C7 C6 C9 131.0(5)
C6 C7 C8 107.0(5)
N3 C8 C7 110.7(5)
N3 C8 C10 119.4(5)
C7 C8 C10 130.0(5)
N2 C11 N4 109.8(4)
N2 C11 C12 112.1(4)
N4 C11 C12 111.2(4)
N5 C12 C13 112.6(4)
N5 C12 C11 106.2(4)
C13 C12 C11 112.8(4)
C14 C13 C12 122.0(5)
C14 C13 C18 117.2(5)
C12 C13 C18 120.7(4)
C13 C14 C15 120.4(5)
C14 C15 C16 110.0(5)
C15 C16 C17 107.5(4)
C15 C16 C19 112.2(4)
C17 C16 C19 87.2(4)
C16 C17 C18 86.1(4)
C13 C18 C17 105.9(4)
C13 C18 C19 110.7(4)
C17 C18 C19 86.4(4)
C21 C19 C20 109.1(5)
C21 C19 C16 119.4(5)
C20 C19 C16 112.2(5)
C21 C19 C18 117.7(4)
C20 C19 C18 111.2(5)
C16 C19 C18 85.5(4)
N5 C22 C27 117.7(5)
N5 C22 C23 123.1(5)
C27 C22 C23 119.2(5)
C24 C23 C22 119.6(5)
C25 C24 C23 119.5(6)
C26 C25 C24 122.5(5)
C26 C25 F1 119.2(5)
C24 C25 F1 118.4(6)
C25 C26 C27 118.5(5)
C26 C27 C22 120.7(5)
O1 C28 C29 104.9(6)
C28 C29 C30 105.3(6)
C29 C30 C31 103.8(6)
O1 C31 C30 105.6(6)
O1 Li1 N1 99.6(4)
O1 Li1 N3 103.1(4)
N1 Li1 N3 92.5(4)
O1 Li1 Cl1 115.0(4)
N1 Li1 Cl1 127.3(4)
N3 Li1 Cl1 115.0(4)
C3 N1 N2 104.4(4)
C3 N1 Li1 132.8(5)
N2 N1 Li1 120.9(4)
C1 N2 N1 112.5(4)
C1 N2 C11 128.4(5)
N1 N2 C11 119.0(4)
C8 N3 N4 104.2(4)
C8 N3 Li1 127.4(4)
N4 N3 Li1 116.9(4)
C6 N4 N3 112.3(4)
C6 N4 C11 129.3(5)
N3 N4 C11 118.4(4)
C22 N5 C12 122.6(4)
C28 O1 C31 105.3(5)
C28 O1 Li1 130.3(5)
C31 O1 Li1 124.2(5)

loop_
_geom_bond_atom_site_label_1
_geom_bond_atom_site_label_2
_geom_bond_distance
C1 N2 1.363(7)
C1 C2 1.373(8)
C1 C4 1.484(9)
C2 C3 1.382(8)
C3 N1 1.336(7)
C3 C5 1.507(8)
C6 N4 1.348(7)
C6 C7 1.352(7)
C6 C9 1.488(8)
C7 C8 1.391(8)
C8 N3 1.329(6)
C8 C10 1.504(8)
C11 N2 1.444(6)
C11 N4 1.455(6)
C11 C12 1.539(7)
C12 N5 1.459(6)
C12 C13 1.500(7)
C13 C14 1.326(7)
C13 C18 1.505(7)
C14 C15 1.502(7)
C15 C16 1.531(8)
C16 C17 1.554(8)
C16 C19 1.562(8)
C17 C18 1.564(7)
C18 C19 1.573(7)
C19 C21 1.511(8)
C19 C20 1.515(8)
C22 N5 1.388(6)
C22 C27 1.387(7)
C22 C23 1.397(7)
C23 C24 1.372(7)
C24 C25 1.370(8)
C25 C26 1.357(8)
C25 F1 1.388(6)
C26 C27 1.381(7)
C28 O1 1.419(7)
C28 C29 1.481(10)
C29 C30 1.506(11)
C30 C31 1.512(10)
C31 O1 1.429(7)
Li1 O1 1.942(9)
Li1 N1 2.090(10)
Li1 N3 2.088(10)
Li1 Cl1 2.255(9)
N1 N2 1.368(6)
N3 N4 1.368(6)
